data_7011326
loop_
_publ_author_name
'Yann Dussart'
'Charlie Harding'
'Pia Dalgaard'
'Christine McKenzie'
'Renuka Kadirvelraj'
'Vickie McKee'
'Jane Nelson'

_publ_section_title
;
 Cascade chemistry in azacryptand cages: bridging carbonates and
 methylcarbonates
;
_journal_issue 8
_journal_name_full 'J. Chem. Soc., Dalton Trans.'
_journal_page_first 1704
_journal_page_last 1713
_journal_paper_doi 10.1039/b110449g
_journal_year 2002
_chemical_formula_sum 'C31 H50 Cl2 Co2 N8 O15'
_chemical_formula_weight 963.55
_chemical_name_systematic
; 
? 
;
_space_group_IT_number 2
_symmetry_cell_setting triclinic
_symmetry_space_group_name_Hall '-P 1'
_symmetry_space_group_name_H-M 'P -1'
_atom_sites_solution_hydrogens geom
_atom_sites_solution_primary direct
_atom_sites_solution_secondary difmap
_audit_creation_method SHELXL-97
_cell_angle_alpha 71.358(7)
_cell_angle_beta 74.496(7)
_cell_angle_gamma 88.330(8)
_cell_formula_units_Z 2
_cell_length_a 11.870(6)
_cell_length_b 12.320(6)
_cell_length_c 16.954(9)
_cell_measurement_temperature 169(2)
_cell_volume 2259(2)
_computing_cell_refinement 'Bruker SMART'
_computing_data_collection 'Bruker SMART'
_computing_data_reduction 'Bruker SHELXTL'
_computing_molecular_graphics 'Bruker SHELXTL'
_computing_publication_material 'Bruker SHELXTL'
_computing_structure_refinement 'SHELXL-97 (Sheldrick, 1997)'
_computing_structure_solution 'SHELXS-97 (Sheldrick, 1990)'
_diffrn_ambient_temperature 169(2)
_diffrn_measured_fraction_theta_full 0.989
_diffrn_measured_fraction_theta_max 0.989
_diffrn_measurement_device_type 'CCD area detector'
_diffrn_measurement_method 'phi and omega scans'
_diffrn_radiation_monochromator graphite
_diffrn_radiation_source 'fine-focus sealed tube'
_diffrn_radiation_type MoK\a
_diffrn_radiation_wavelength 0.71073
_diffrn_reflns_av_R_equivalents 0.0885
_diffrn_reflns_av_sigmaI/netI 0.1954
_diffrn_reflns_limit_h_max 12
_diffrn_reflns_limit_h_min -13
_diffrn_reflns_limit_k_max 7
_diffrn_reflns_limit_k_min -14
_diffrn_reflns_limit_l_max 19
_diffrn_reflns_limit_l_min -19
_diffrn_reflns_number 14824
_diffrn_reflns_theta_full 24.00
_diffrn_reflns_theta_max 24.00
_diffrn_reflns_theta_min 2.36
_exptl_absorpt_coefficient_mu 0.921
_exptl_absorpt_correction_T_max 1.000000
_exptl_absorpt_correction_T_min 0.440075
_exptl_absorpt_correction_type empirical
_exptl_crystal_colour orange
_exptl_crystal_density_diffrn 1.416
_exptl_crystal_density_method 'not measured'
_exptl_crystal_description block?
_exptl_crystal_F_000 1000
_exptl_crystal_size_max .7
_exptl_crystal_size_mid .4
_exptl_crystal_size_min .14
_refine_diff_density_max 1.502
_refine_diff_density_min -0.907
_refine_diff_density_rms 0.213
_refine_ls_extinction_method none
_refine_ls_goodness_of_fit_ref 1.120
_refine_ls_hydrogen_treatment mixed
_refine_ls_matrix_type full
_refine_ls_number_parameters 551
_refine_ls_number_reflns 7018
_refine_ls_number_restraints 38
_refine_ls_restrained_S_all 1.125
_refine_ls_R_factor_all 0.2035
_refine_ls_R_factor_gt 0.1156
_refine_ls_shift/su_max 0.487
_refine_ls_shift/su_mean 0.021
_refine_ls_structure_factor_coef Fsqd
_refine_ls_weighting_details 'calc w=1/[\s^2^(Fo^2^)+(0.2000P)^2^+0.0000P] where P=(Fo^2^+2Fc^2^)/3'
_refine_ls_weighting_scheme calc
_refine_ls_wR_factor_gt 0.3298
_refine_ls_wR_factor_ref 0.3724
_reflns_number_gt 3317
_reflns_number_total 7018
_reflns_threshold_expression >2sigma(I)
_cod_data_source_file b110449g.txt
_cod_data_source_block Complex_8
_cod_depositor_comments
;
The following automatic conversions were performed:
'_symmetry_cell_setting' value 'Triclinic' changed to 'triclinic'
according to '/home/saulius/struct/CIF-dictionaries/cif_core.dic'
dictionary named 'cif_core.dic' version 2.4.1 from 2010-06-29.

Automatic conversion script
Id: cif_fix_enum 1527 2010-12-29 10:47:43Z saulius 
;
_cod_original_cell_volume 2259.4(19)
_cod_original_sg_symbol_H-M P-1
_cod_database_code 7011326

loop_
_symmetry_equiv_pos_as_xyz
'x, y, z'
'-x, -y, -z'

loop_
_atom_site_label
_atom_site_type_symbol
_atom_site_fract_x
_atom_site_fract_y
_atom_site_fract_z
_atom_site_U_iso_or_equiv
_atom_site_adp_type
_atom_site_occupancy
_atom_site_symmetry_multiplicity
_atom_site_calc_flag
_atom_site_refinement_flags
_atom_site_disorder_assembly
_atom_site_disorder_group
Co1 Co 1.00275(16) 0.06662(14) 0.26883(12) 0.0300(6) Uani 1 1 d . . .
Co2 Co 0.81078(16) 0.32031(14) 0.36426(12) 0.0285(6) Uani 1 1 d . . .
N1 N 1.1076(10) -0.0771(9) 0.2531(7) 0.035(3) Uani 1 1 d . . .
C1A C 1.0441(15) -0.1875(11) 0.3097(11) 0.052(5) Uani 1 1 d . . .
H1A1 H 1.1006 -0.2451 0.3265 0.063 Uiso 1 1 calc R . .
H1A2 H 0.9987 -0.2160 0.2784 0.063 Uiso 1 1 calc R . .
C2A C 0.9604(13) -0.1705(11) 0.3915(11) 0.045(4) Uani 1 1 d . . .
H2A1 H 0.9147 -0.2433 0.4286 0.054 Uiso 1 1 calc R . .
H2A2 H 1.0061 -0.1474 0.4252 0.054 Uiso 1 1 calc R . .
N3A N 0.8786(10) -0.0782(8) 0.3640(7) 0.031(3) Uani 1 1 d . . .
H3A H 0.8488 -0.0546 0.4120 0.037 Uiso 1 1 calc R . .
C3A C 0.7732(12) -0.1238(11) 0.3484(10) 0.036(4) Uani 1 1 d . . .
H3A1 H 0.7973 -0.1428 0.2940 0.044 Uiso 1 1 calc R . .
H3A2 H 0.7400 -0.1951 0.3963 0.044 Uiso 1 1 calc R . .
C4A C 0.6841(14) -0.0399(11) 0.3424(10) 0.039(4) Uani 1 1 d . . .
C5A C 0.6061(14) -0.0036(13) 0.2975(11) 0.050(5) Uani 1 1 d . . .
H5A H 0.5951 -0.0286 0.2524 0.060 Uiso 1 1 calc R . .
C6A C 0.5410(13) 0.0816(13) 0.3308(11) 0.045(4) Uani 1 1 d . . .
H6A H 0.4775 0.1208 0.3127 0.054 Uiso 1 1 calc R . .
C7A C 0.5862(14) 0.0948(12) 0.3910(10) 0.040(4) Uani 1 1 d . . .
O1A O 0.6737(8) 0.0182(8) 0.4026(6) 0.039(3) Uani 1 1 d . . .
C8A C 0.5668(12) 0.1634(11) 0.4515(10) 0.034(4) Uani 1 1 d . . .
H8A1 H 0.5287 0.2342 0.4276 0.041 Uiso 1 1 calc R . .
H8A2 H 0.5133 0.1183 0.5078 0.041 Uiso 1 1 calc R . .
N4A N 0.6768(9) 0.1945(8) 0.4655(7) 0.031(3) Uani 1 1 d . . .
H4A H 0.7141 0.1265 0.4802 0.037 Uiso 1 1 calc R . .
C9A C 0.6555(14) 0.2356(11) 0.5413(10) 0.042(4) Uani 1 1 d . . .
H9A1 H 0.7250 0.2239 0.5642 0.051 Uiso 1 1 calc R . .
H9A2 H 0.5877 0.1906 0.5876 0.051 Uiso 1 1 calc R . .
C10A C 0.6312(13) 0.3618(12) 0.5160(10) 0.043(4) Uani 1 1 d . . .
H10A H 0.5576 0.3733 0.4982 0.052 Uiso 1 1 calc R . .
H10B H 0.6226 0.3898 0.5657 0.052 Uiso 1 1 calc R . .
N2 N 0.7310(9) 0.4261(8) 0.4429(8) 0.032(3) Uani 1 1 d . . .
C1B C 1.1372(14) -0.0700(12) 0.1571(10) 0.046(4) Uani 1 1 d . . .
H1B1 H 1.2053 -0.0151 0.1225 0.055 Uiso 1 1 calc R . .
H1B2 H 1.1564 -0.1462 0.1511 0.055 Uiso 1 1 calc R . .
C2B C 1.0279(14) -0.0292(13) 0.1262(11) 0.047(4) Uani 1 1 d . . .
H2B1 H 1.0473 -0.0148 0.0631 0.057 Uiso 1 1 calc R . .
H2B2 H 0.9655 -0.0918 0.1544 0.057 Uiso 1 1 calc R . .
N3B N 0.9815(11) 0.0754(9) 0.1441(8) 0.036(3) Uani 1 1 d . . .
H3B H 1.0334 0.1352 0.1042 0.044 Uiso 1 1 calc R . .
C3B C 0.8703(14) 0.0950(12) 0.1196(10) 0.046(4) Uani 1 1 d . . .
H3B1 H 0.8101 0.0366 0.1631 0.055 Uiso 1 1 calc R . .
H3B2 H 0.8815 0.0819 0.0634 0.055 Uiso 1 1 calc R . .
C4B C 0.8235(13) 0.2111(12) 0.1118(11) 0.041(4) Uani 1 1 d . . .
C5B C 0.8190(14) 0.3026(14) 0.0422(11) 0.050(4) Uani 1 1 d . . .
H5B H 0.8522 0.3092 -0.0168 0.060 Uiso 1 1 calc R . .
C6B C 0.7571(14) 0.3847(13) 0.0731(12) 0.051(5) Uani 1 1 d . . .
H6B H 0.7396 0.4576 0.0394 0.061 Uiso 1 1 calc R . .
C7B C 0.7264(13) 0.3410(12) 0.1604(10) 0.038(4) Uani 1 1 d . . .
O1B O 0.7669(8) 0.2337(8) 0.1884(6) 0.036(2) Uani 1 1 d . . .
C8B C 0.6503(13) 0.3867(14) 0.2295(10) 0.046(4) Uani 1 1 d . . .
H8B1 H 0.6072 0.4510 0.2014 0.055 Uiso 1 1 calc R . .
H8B2 H 0.5916 0.3252 0.2708 0.055 Uiso 1 1 calc R . .
N4B N 0.7173(10) 0.4274(10) 0.2784(8) 0.040(3) Uani 1 1 d . . .
H4B H 0.7732 0.4819 0.2366 0.048 Uiso 1 1 calc R . .
C9B C 0.6894(13) 0.5289(11) 0.3873(10) 0.042(4) Uani 1 1 d . . .
H9B1 H 0.7562 0.5853 0.3525 0.050 Uiso 1 1 calc R . .
H9B2 H 0.6319 0.5651 0.4237 0.050 Uiso 1 1 calc R . .
C10B C 0.6327(14) 0.4949(13) 0.3275(11) 0.050(4) Uani 1 1 d . . .
H10C H 0.6128 0.5645 0.2859 0.060 Uiso 1 1 calc R . .
H10D H 0.5595 0.4471 0.3617 0.060 Uiso 1 1 calc R . .
C1C C 1.2164(14) -0.0648(12) 0.2792(11) 0.052(5) Uani 1 1 d . . .
H1C1 H 1.2709 -0.1232 0.2666 0.062 Uiso 1 1 calc R . .
H1C2 H 1.1960 -0.0775 0.3422 0.062 Uiso 1 1 calc R . .
C2C C 1.2774(14) 0.0584(12) 0.2285(10) 0.048(4) Uani 1 1 d . . .
H2C1 H 1.3321 0.0754 0.2587 0.057 Uiso 1 1 calc R . .
H2C2 H 1.3232 0.0615 0.1696 0.057 Uiso 1 1 calc R . .
N3C N 1.1880(9) 0.1455(9) 0.2226(8) 0.036(3) Uani 1 1 d . . .
H3C H 1.1917 0.1761 0.2655 0.043 Uiso 1 1 calc R . .
C3C C 1.2319(13) 0.2447(12) 0.1411(9) 0.042(4) Uani 1 1 d . . .
H3C1 H 1.3081 0.2766 0.1400 0.051 Uiso 1 1 calc R . .
H3C2 H 1.2439 0.2181 0.0904 0.051 Uiso 1 1 calc R . .
C4C C 1.1492(13) 0.3324(12) 0.1364(10) 0.038(4) Uani 1 1 d . . .
C5C C 1.0749(15) 0.3779(13) 0.0867(10) 0.046(4) Uani 1 1 d . . .
H5C H 1.0667 0.3573 0.0390 0.055 Uiso 1 1 calc R . .
C6C C 1.0126(15) 0.4611(13) 0.1189(11) 0.052(5) Uani 1 1 d . . .
H6C H 0.9545 0.5057 0.0968 0.062 Uiso 1 1 calc R . .
C7C C 1.0494(13) 0.4664(12) 0.1859(10) 0.040(4) Uani 1 1 d . . .
O1C O 1.1338(8) 0.3860(8) 0.2002(6) 0.039(3) Uani 1 1 d . . .
C8C C 1.0195(14) 0.5272(12) 0.2498(10) 0.046(4) Uani 1 1 d . . .
H8C1 H 0.9672 0.5889 0.2321 0.055 Uiso 1 1 calc R . .
H8C2 H 1.0918 0.5632 0.2517 0.055 Uiso 1 1 calc R . .
N4C N 0.9596(9) 0.4468(9) 0.3384(7) 0.032(3) Uani 1 1 d . . .
H4C H 1.0186 0.4004 0.3538 0.039 Uiso 1 1 calc R . .
C9C C 0.9344(13) 0.5117(12) 0.4004(10) 0.048(5) Uani 1 1 d . . .
H9C1 H 0.9191 0.5917 0.3707 0.058 Uiso 1 1 calc R . .
H9C2 H 1.0033 0.5136 0.4225 0.058 Uiso 1 1 calc R . .
C10C C 0.8261(13) 0.4547(12) 0.4773(10) 0.045(4) Uani 1 1 d . . .
H10E H 0.8481 0.3839 0.5166 0.054 Uiso 1 1 calc R . .
H10F H 0.7980 0.5079 0.5105 0.054 Uiso 1 1 calc R . .
O1 O 0.9133(8) 0.1985(7) 0.3144(6) 0.031(2) Uani 1 1 d . . .
O2 O 1.0233(7) 0.0843(7) 0.3862(6) 0.028(2) Uani 1 1 d . . .
O3 O 0.9206(7) 0.2162(7) 0.4379(6) 0.028(2) Uani 1 1 d . . .
C1 C 0.9540(12) 0.1641(11) 0.3849(10) 0.032(4) Uani 1 1 d . . .
Cl1 Cl 1.2965(3) 0.3558(3) 0.3653(3) 0.0452(11) Uani 1 1 d . . .
O11 O 1.1762(9) 0.3664(13) 0.3918(9) 0.087(5) Uani 1 1 d . . .
O12 O 1.3189(14) 0.2646(12) 0.3281(11) 0.104(5) Uani 1 1 d . . .
O13 O 1.3484(12) 0.3384(12) 0.4360(9) 0.086(4) Uani 1 1 d . . .
O14 O 1.3535(18) 0.4557(13) 0.3024(12) 0.148(8) Uani 1 1 d . . .
Cl2 Cl 0.7946(4) -0.2424(3) 0.1108(3) 0.0512(19) Uani 0.553(15) 1 d PD A 1
O21 O 0.7413(14) -0.3420(9) 0.1106(8) 0.104(6) Uani 0.553(15) 1 d PD A 1
O22 O 0.781(3) -0.240(2) 0.1928(10) 0.070(7) Uani 0.553(15) 1 d PDU A 1
O23 O 0.9144(19) -0.232(3) 0.063(2) 0.111(14) Uani 0.553(15) 1 d PD A 1
O24 O 0.750(3) -0.1512(19) 0.058(2) 0.106(12) Uani 0.553(15) 1 d PD A 1
Cl2' Cl 0.7946(4) -0.2424(3) 0.1108(3) 0.0512(19) Uani 0.45 1 d PD A 2
O21' O 0.7413(14) -0.3420(9) 0.1106(8) 0.104(6) Uani 0.45 1 d PD A 2
O22' O 0.852(4) -0.281(3) 0.175(2) 0.105(14) Uani 0.447(15) 1 d PDU A 2
O23' O 0.848(5) -0.167(2) 0.0317(14) 0.108(19) Uani 0.447(15) 1 d PD A 2
O24' O 0.701(3) -0.180(4) 0.145(4) 0.16(2) Uani 0.447(15) 1 d PD A 2
O1W O 1.2068(8) 0.0333(8) 0.4602(6) 0.040(3) Uani 1 1 d . B 2

loop_
_atom_site_aniso_label
_atom_site_aniso_U_11
_atom_site_aniso_U_22
_atom_site_aniso_U_33
_atom_site_aniso_U_23
_atom_site_aniso_U_13
_atom_site_aniso_U_12
Co1 0.0435(12) 0.0213(10) 0.0313(13) -0.0132(9) -0.0136(9) -0.0046(8)
Co2 0.0342(12) 0.0202(9) 0.0335(13) -0.0108(8) -0.0102(9) -0.0040(8)
N1 0.045(7) 0.032(6) 0.034(8) -0.026(6) -0.001(6) -0.005(5)
C1A 0.071(12) 0.026(8) 0.073(13) -0.030(8) -0.024(10) 0.008(8)
C2A 0.055(10) 0.025(8) 0.064(12) -0.021(8) -0.022(9) -0.001(7)
N3A 0.045(7) 0.017(5) 0.036(7) -0.015(5) -0.009(6) -0.009(5)
C3A 0.044(9) 0.031(8) 0.039(10) -0.018(7) -0.010(7) -0.008(7)
C4A 0.044(10) 0.029(8) 0.035(10) -0.005(7) 0.001(8) -0.022(7)
C5A 0.043(10) 0.054(10) 0.058(12) -0.018(9) -0.022(9) -0.018(8)
C6A 0.039(9) 0.040(9) 0.058(12) 0.000(8) -0.032(9) -0.010(7)
C7A 0.053(10) 0.028(8) 0.036(10) -0.004(7) -0.013(8) -0.014(7)
O1A 0.044(6) 0.031(5) 0.053(7) -0.021(5) -0.020(5) -0.006(5)
C8A 0.033(8) 0.026(7) 0.041(10) -0.009(7) -0.010(7) 0.002(6)
N4A 0.027(6) 0.022(6) 0.043(8) -0.014(5) -0.006(6) -0.006(5)
C9A 0.052(10) 0.028(8) 0.048(10) -0.011(7) -0.014(8) -0.014(7)
C10A 0.045(10) 0.045(9) 0.032(10) -0.008(7) -0.003(8) -0.007(7)
N2 0.031(7) 0.019(6) 0.046(8) -0.017(6) -0.005(6) 0.003(5)
C1B 0.060(11) 0.032(8) 0.049(11) -0.031(8) 0.002(9) -0.007(7)
C2B 0.055(11) 0.049(9) 0.048(11) -0.013(8) -0.030(9) -0.009(8)
N3B 0.049(8) 0.028(6) 0.036(8) -0.011(6) -0.018(6) -0.003(5)
C3B 0.063(11) 0.039(9) 0.037(10) -0.018(8) -0.005(8) -0.025(8)
C4B 0.043(9) 0.034(8) 0.044(11) -0.015(8) 0.000(8) -0.019(7)
C5B 0.062(11) 0.058(11) 0.032(11) -0.020(9) -0.007(8) -0.001(9)
C6B 0.064(11) 0.031(8) 0.064(13) -0.006(9) -0.039(10) 0.000(8)
C7B 0.038(9) 0.041(9) 0.031(10) -0.002(8) -0.015(8) -0.007(7)
O1B 0.045(6) 0.034(5) 0.032(6) -0.015(5) -0.009(5) -0.004(5)
C8B 0.033(9) 0.060(10) 0.037(10) 0.002(8) -0.017(8) -0.009(7)
N4B 0.030(7) 0.042(7) 0.052(9) -0.021(6) -0.012(6) -0.003(5)
C9B 0.050(10) 0.022(7) 0.047(10) -0.011(7) 0.000(8) -0.014(7)
C10B 0.048(10) 0.039(9) 0.066(12) -0.014(9) -0.024(9) 0.003(7)
C1C 0.063(12) 0.043(9) 0.053(12) -0.017(8) -0.020(9) -0.002(8)
C2C 0.057(11) 0.047(9) 0.046(11) -0.023(8) -0.014(9) -0.002(8)
N3C 0.036(7) 0.032(6) 0.048(8) -0.023(6) -0.014(6) 0.000(5)
C3C 0.050(10) 0.037(8) 0.032(10) -0.013(7) 0.004(8) -0.015(7)
C4C 0.038(9) 0.029(8) 0.048(11) -0.016(8) -0.005(8) -0.016(7)
C5C 0.071(12) 0.041(9) 0.020(9) -0.011(7) 0.001(9) -0.015(8)
C6C 0.064(12) 0.042(9) 0.039(11) -0.002(8) -0.009(9) -0.014(8)
C7C 0.035(9) 0.043(9) 0.035(10) -0.008(8) -0.001(8) -0.021(7)
O1C 0.043(6) 0.037(6) 0.048(7) -0.022(5) -0.017(5) -0.003(5)
C8C 0.062(11) 0.029(8) 0.043(11) -0.013(8) -0.002(9) -0.009(7)
N4C 0.031(7) 0.029(6) 0.045(8) -0.022(6) -0.012(6) 0.002(5)
C9C 0.050(10) 0.038(9) 0.066(12) -0.035(8) -0.007(9) -0.012(7)
C10C 0.051(10) 0.044(9) 0.052(11) -0.040(8) -0.001(8) -0.015(7)
O1 0.036(5) 0.024(5) 0.029(6) -0.007(4) -0.004(5) -0.007(4)
O2 0.032(5) 0.028(5) 0.032(6) -0.015(4) -0.014(4) 0.003(4)
O3 0.039(6) 0.028(5) 0.026(6) -0.023(4) -0.003(4) 0.002(4)
C1 0.035(9) 0.026(7) 0.043(11) -0.011(7) -0.022(8) -0.004(7)
Cl1 0.046(3) 0.043(2) 0.050(3) -0.015(2) -0.016(2) -0.0040(18)
O11 0.026(7) 0.166(14) 0.104(11) -0.087(10) -0.024(7) 0.017(7)
O12 0.132(13) 0.083(10) 0.131(14) -0.082(10) -0.034(11) 0.032(9)
O13 0.100(11) 0.097(10) 0.071(10) -0.028(8) -0.044(9) 0.035(8)
O14 0.191(18) 0.076(11) 0.135(16) 0.024(11) -0.037(14) -0.060(12)
Cl2 0.080(4) 0.030(2) 0.049(3) -0.014(2) -0.023(3) -0.009(2)
O21 0.184(15) 0.052(8) 0.067(9) -0.020(7) -0.013(9) -0.076(9)
O22 0.095(14) 0.088(12) 0.038(11) -0.046(10) 0.002(9) -0.039(10)
O23 0.14(3) 0.07(2) 0.11(3) -0.078(19) 0.06(2) -0.053(19)
O24 0.15(3) 0.051(17) 0.12(3) -0.02(2) -0.06(3) 0.05(2)
Cl2' 0.080(4) 0.030(2) 0.049(3) -0.014(2) -0.023(3) -0.009(2)
O21' 0.184(15) 0.052(8) 0.067(9) -0.020(7) -0.013(9) -0.076(9)
O22' 0.101(18) 0.101(18) 0.105(19) -0.009(13) -0.047(14) 0.006(13)
O23' 0.22(6) 0.016(17) 0.06(2) -0.003(16) 0.01(3) 0.00(2)
O24' 0.09(3) 0.20(5) 0.24(6) -0.15(5) -0.05(4) 0.07(3)
O1W 0.046(6) 0.033(5) 0.051(7) -0.017(5) -0.024(5) 0.007(4)

loop_
_atom_type_symbol
_atom_type_description
_atom_type_scat_dispersion_real
_atom_type_scat_dispersion_imag
_atom_type_scat_source
C C 0.0033 0.0016 'International Tables Vol C Tables 4.2.6.8 and 6.1.1.4'
H H 0.0000 0.0000 'International Tables Vol C Tables 4.2.6.8 and 6.1.1.4'
N N 0.0061 0.0033 'International Tables Vol C Tables 4.2.6.8 and 6.1.1.4'
O O 0.0106 0.0060 'International Tables Vol C Tables 4.2.6.8 and 6.1.1.4'
Cl Cl 0.1484 0.1585 'International Tables Vol C Tables 4.2.6.8 and 6.1.1.4'
Co Co 0.3494 0.9721 'International Tables Vol C Tables 4.2.6.8 and 6.1.1.4'

loop_
_geom_angle_atom_site_label_1
_geom_angle_atom_site_label_2
_geom_angle_atom_site_label_3
_geom_angle
_geom_angle_site_symmetry_1
_geom_angle_site_symmetry_3
_geom_angle_publ_flag
O2 Co1 O1 61.4(4) . . ?
O2 Co1 N3B 171.8(4) . . ?
O1 Co1 N3B 111.8(4) . . ?
O2 Co1 N1 103.8(4) . . ?
O1 Co1 N1 165.2(4) . . ?
N3B Co1 N1 83.0(4) . . ?
O2 Co1 N3A 81.2(4) . . ?
O1 Co1 N3A 95.6(4) . . ?
N3B Co1 N3A 104.8(4) . . ?
N1 Co1 N3A 80.7(4) . . ?
O2 Co1 N3C 79.4(4) . . ?
O1 Co1 N3C 99.2(3) . . ?
N3B Co1 N3C 97.8(4) . . ?
N1 Co1 N3C 77.2(4) . . ?
N3A Co1 N3C 146.0(4) . . ?
O2 Co1 Co2 61.8(2) . . ?
O1 Co1 Co2 2.5(2) . . ?
N3B Co1 Co2 111.6(3) . . ?
N1 Co1 Co2 165.4(3) . . ?
N3A Co1 Co2 93.3(3) . . ?
N3C Co1 Co2 101.6(3) . . ?
O1 Co2 N4B 114.1(4) . . ?
O1 Co2 O3 61.4(3) . . ?
N4B Co2 O3 173.7(4) . . ?
O1 Co2 N2 164.1(4) . . ?
N4B Co2 N2 81.7(4) . . ?
O3 Co2 N2 102.7(4) . . ?
O1 Co2 N4A 96.5(3) . . ?
N4B Co2 N4A 105.1(4) . . ?
O3 Co2 N4A 80.3(4) . . ?
N2 Co2 N4A 80.3(4) . . ?
O1 Co2 N4C 97.1(4) . . ?
N4B Co2 N4C 98.5(4) . . ?
O3 Co2 N4C 78.3(4) . . ?
N2 Co2 N4C 77.9(4) . . ?
N4A Co2 N4C 145.0(4) . . ?
O1 Co2 Co1 2.5(2) . . ?
N4B Co2 Co1 113.9(3) . . ?
O3 Co2 Co1 61.9(2) . . ?
N2 Co2 Co1 164.4(3) . . ?
N4A Co2 Co1 94.2(3) . . ?
N4C Co2 Co1 99.5(3) . . ?
C1A N1 C1C 108.8(12) . . ?
C1A N1 C1B 110.8(10) . . ?
C1C N1 C1B 111.2(11) . . ?
C1A N1 Co1 110.9(9) . . ?
C1C N1 Co1 106.9(8) . . ?
C1B N1 Co1 108.2(9) . . ?
N1 C1A C2A 109.4(10) . . ?
N3A C2A C1A 108.8(13) . . ?
C3A N3A C2A 112.9(9) . . ?
C3A N3A Co1 125.1(9) . . ?
C2A N3A Co1 102.5(8) . . ?
C4A C3A N3A 111.1(10) . . ?
C5A C4A O1A 109.5(14) . . ?
C5A C4A C3A 138.3(15) . . ?
O1A C4A C3A 112.1(14) . . ?
C4A C5A C6A 106.7(14) . . ?
C7A C6A C5A 107.7(14) . . ?
C6A C7A O1A 109.3(14) . . ?
C6A C7A C8A 138.5(16) . . ?
O1A C7A C8A 112.1(13) . . ?
C7A O1A C4A 106.7(12) . . ?
N4A C8A C7A 112.2(11) . . ?
C8A N4A C9A 111.9(10) . . ?
C8A N4A Co2 122.6(9) . . ?
C9A N4A Co2 104.0(7) . . ?
N4A C9A C10A 110.5(12) . . ?
N2 C10A C9A 108.2(11) . . ?
C9B N2 C10A 109.8(11) . . ?
C9B N2 C10C 112.8(10) . . ?
C10A N2 C10C 109.8(11) . . ?
C9B N2 Co2 108.3(9) . . ?
C10A N2 Co2 111.0(8) . . ?
C10C N2 Co2 105.1(8) . . ?
C2B C1B N1 106.6(12) . . ?
N3B C2B C1B 114.9(11) . . ?
C2B N3B C3B 107.8(10) . . ?
C2B N3B Co1 107.2(9) . . ?
C3B N3B Co1 124.8(9) . . ?
N3B C3B C4B 116.3(11) . . ?
C5B C4B O1B 109.9(13) . . ?
C5B C4B C3B 132.2(15) . . ?
O1B C4B C3B 117.8(13) . . ?
C4B C5B C6B 107.5(15) . . ?
C7B C6B C5B 106.9(14) . . ?
C6B C7B O1B 111.6(14) . . ?
C6B C7B C8B 131.2(15) . . ?
O1B C7B C8B 117.0(13) . . ?
C7B O1B C4B 104.1(11) . . ?
N4B C8B C7B 113.9(12) . . ?
C8B N4B C10B 105.8(11) . . ?
C8B N4B Co2 125.3(9) . . ?
C10B N4B Co2 108.5(9) . . ?
N2 C9B C10B 109.8(11) . . ?
C9B C10B N4B 109.6(12) . . ?
N1 C1C C2C 110.1(13) . . ?
N3C C2C C1C 110.1(12) . . ?
C2C N3C C3C 109.4(11) . . ?
C2C N3C Co1 112.9(8) . . ?
C3C N3C Co1 123.1(9) . . ?
C4C C3C N3C 110.3(12) . . ?
C5C C4C O1C 108.1(13) . . ?
C5C C4C C3C 136.8(15) . . ?
O1C C4C C3C 115.1(14) . . ?
C4C C5C C6C 107.8(14) . . ?
C7C C6C C5C 108.4(16) . . ?
C6C C7C O1C 109.1(14) . . ?
C6C C7C C8C 137.2(17) . . ?
O1C C7C C8C 113.5(14) . . ?
C7C O1C C4C 106.6(12) . . ?
C7C C8C N4C 111.3(10) . . ?
C9C N4C C8C 109.0(10) . . ?
C9C N4C Co2 111.6(8) . . ?
C8C N4C Co2 123.4(9) . . ?
N4C C9C C10C 110.4(10) . . ?
N2 C10C C9C 109.2(12) . . ?
C1 O1 Co2 90.0(8) . . ?
C1 O1 Co1 90.7(8) . . ?
Co2 O1 Co1 175.1(4) . . ?
C1 O2 Co1 93.3(8) . . ?
C1 O3 Co2 92.4(9) . . ?
O3 C1 O2 129.4(14) . . ?
O3 C1 O1 116.2(13) . . ?
O2 C1 O1 114.5(13) . . ?
O14 Cl1 O11 111.6(12) . . ?
O14 Cl1 O12 107.4(11) . . ?
O11 Cl1 O12 109.7(9) . . ?
O14 Cl1 O13 105.1(10) . . ?
O11 Cl1 O13 111.0(8) . . ?
O12 Cl1 O13 111.9(9) . . ?
O22 Cl2 O24 115.2(18) . . ?
O22 Cl2 O21 111.9(10) . . ?
O24 Cl2 O21 106.1(15) . . ?
O22 Cl2 O23 112.2(17) . . ?
O24 Cl2 O23 101.5(17) . . ?
O21 Cl2 O23 109.3(11) . . ?

loop_
_geom_bond_atom_site_label_1
_geom_bond_atom_site_label_2
_geom_bond_distance
_geom_bond_site_symmetry_2
_geom_bond_publ_flag
Co1 O2 2.146(9) . ?
Co1 O1 2.151(9) . ?
Co1 N3B 2.165(12) . ?
Co1 N1 2.180(11) . ?
Co1 N3A 2.236(10) . ?
Co1 N3C 2.261(11) . ?
Co1 Co2 4.292(3) . ?
Co2 O1 2.145(9) . ?
Co2 N4B 2.154(12) . ?
Co2 O3 2.157(9) . ?
Co2 N2 2.177(10) . ?
Co2 N4A 2.205(10) . ?
Co2 N4C 2.247(10) . ?
N1 C1A 1.476(17) . ?
N1 C1C 1.499(18) . ?
N1 C1B 1.543(18) . ?
C1A C2A 1.55(2) . ?
C2A N3A 1.514(17) . ?
N3A C3A 1.504(16) . ?
C3A C4A 1.46(2) . ?
C4A C5A 1.33(2) . ?
C4A O1A 1.401(17) . ?
C5A C6A 1.46(2) . ?
C6A C7A 1.33(2) . ?
C7A O1A 1.393(17) . ?
C7A C8A 1.50(2) . ?
C8A N4A 1.470(16) . ?
N4A C9A 1.485(18) . ?
C9A C10A 1.516(19) . ?
C10A N2 1.486(16) . ?
N2 C9B 1.479(18) . ?
N2 C10C 1.497(17) . ?
C1B C2B 1.54(2) . ?
C2B N3B 1.474(18) . ?
N3B C3B 1.478(18) . ?
C3B C4B 1.50(2) . ?
C4B C5B 1.36(2) . ?
C4B O1B 1.403(17) . ?
C5B C6B 1.39(2) . ?
C6B C7B 1.35(2) . ?
C7B O1B 1.373(16) . ?
C7B C8B 1.53(2) . ?
C8B N4B 1.489(17) . ?
N4B C10B 1.529(19) . ?
C9B C10B 1.52(2) . ?
C1C C2C 1.569(19) . ?
C2C N3C 1.486(17) . ?
N3C C3C 1.499(17) . ?
C3C C4C 1.44(2) . ?
C4C C5C 1.37(2) . ?
C4C O1C 1.409(17) . ?
C5C C6C 1.41(2) . ?
C6C C7C 1.34(2) . ?
C7C O1C 1.400(18) . ?
C7C C8C 1.47(2) . ?
C8C N4C 1.503(17) . ?
N4C C9C 1.479(17) . ?
C9C C10C 1.554(19) . ?
O1 C1 1.346(16) . ?
O2 C1 1.262(16) . ?
O3 C1 1.241(16) . ?
Cl1 O14 1.390(13) . ?
Cl1 O11 1.393(11) . ?
Cl1 O12 1.440(12) . ?
Cl1 O13 1.445(14) . ?
Cl2 O22 1.364(14) . ?
Cl2 O24 1.389(15) . ?
Cl2 O21 1.398(9) . ?
Cl2 O23 1.420(17) . ?
